data_7209406
loop_
_publ_author_name
'Kussmann, D.'
'Mosel, B.D.'
'Rodewald, U.C.'
'Rosenhahn, C.'
'Kuennen, B.'
'Kotzyba, G.'
'Poettgen, R.'

_publ_section_title
;
 Structure and properties of the stannide Eu2 Au2 Sn5, and its
 relationship with the family of Ba Al4-related structures
;
_journal_name_full
;
Zeitschrift fuer Naturforschung, Teil B. Anorganische Chemie, Organische
 Chemie (42,1987-)
;
_journal_page_first 1155
_journal_page_last 1164
_journal_volume 54
_journal_year 1999
_chemical_formula_sum 'Au2 Eu2 Sn5'
_chemical_name_systematic 'Eu2 Au2 Sn5'
_space_group_IT_number 11
_symmetry_space_group_name_Hall '-P 2yb'
_symmetry_space_group_name_H-M 'P 1 21/m 1'
_cell_angle_alpha 90
_cell_angle_beta 92.28
_cell_angle_gamma 90
_cell_formula_units_Z 2
_cell_length_a 9.286
_cell_length_b 4.658
_cell_length_c 10.429
_cell_volume 450.741
_citation_journal_id_ASTM ZNBSEN
_cod_data_source_file gold_487.cif
_cod_data_source_block Au2Eu2Sn5
_cod_original_cell_volume 450.7408
_cod_database_code 7209406

loop_
_symmetry_equiv_pos_as_xyz
x,y,z
-x,y+1/2,-z
-x,-y,-z
x,-y-1/2,z

loop_
_atom_site_label
_atom_site_type_symbol
_atom_site_fract_x
_atom_site_fract_y
_atom_site_fract_z
_atom_site_occupancy
_atom_site_U_iso_or_equiv
Eu1 Eu 0.64107 0.25 0.75257 1 0.0
Au1 Au 0.14392 0.25 0.37326 1 0.0
Sn2 Sn 0.38258 0.25 0.98279 1 0.0
Au2 Au 0.82242 0.25 0.02705 1 0.0
Sn1 Sn 0.10675 0.25 0.11286 1 0.0
Sn5 Sn 0.8654 0.25 0.47813 1 0.0
Eu2 Eu 0.09629 0.25 0.75317 1 0.0
Sn3 Sn 0.39249 0.25 0.52015 1 0.0
Sn4 Sn 0.63074 0.25 0.24164 1 0.0
